data_7210920
loop_
_publ_author_name
'Chierotti, Michele R.'
'Gaglioti, Katia'
'Gobetto, Roberto'
'Braga, Dario'
'Grepioni, Fabrizia'
'Maini, Lucia'

_publ_section_title
;
 From molecular crystals to salt co-crystals of barbituric acid via the
 carbonate ion and an improvement of the solid state properties
;
_journal_issue 37
_journal_name_full CrystEngComm
_journal_page_first 7598
_journal_paper_doi 10.1039/c3ce40938d
_journal_volume 15
_journal_year 2013
_chemical_formula_moiety 'K C4 H3 N2 O3, (C4 H4 N2 O3)0.5, (H2 O)1.5'
_chemical_formula_sum 'C12 H16 K2 N6 O12'
_chemical_formula_weight 514.51
_chemical_name_common KBA_BA0.5_1.5H2O
_chemical_name_systematic
;
 ?
;
_space_group_IT_number 12
_symmetry_cell_setting monoclinic
_symmetry_space_group_name_Hall '-C 2y'
_symmetry_space_group_name_H-M 'C 1 2/m 1'
_atom_sites_solution_hydrogens geom
_atom_sites_solution_primary direct
_atom_sites_solution_secondary difmap
_audit_creation_method SHELXL-97
_cell_angle_alpha 90.00
_cell_angle_beta 131.41(5)
_cell_angle_gamma 90.00
_cell_formula_units_Z 4
_cell_length_a 14.686(5)
_cell_length_b 16.190(2)
_cell_length_c 10.926(3)
_cell_measurement_reflns_used 2309
_cell_measurement_temperature 293(2)
_cell_measurement_theta_max 29.2373
_cell_measurement_theta_min 2.7685
_cell_volume 1948.4(17)
_computing_cell_refinement
;
CrysAlisPro, Agilent Technologies,
Version 1.171.35.11 (release 16-05-2011 CrysAlis171 .NET)
(compiled May 16 2011,17:55:39)
;
_computing_data_collection
;
CrysAlisPro, Agilent Technologies,
Version 1.171.35.11 (release 16-05-2011 CrysAlis171 .NET)
(compiled May 16 2011,17:55:39)
;
_computing_data_reduction
;
CrysAlisPro, Agilent Technologies,
Version 1.171.35.11 (release 16-05-2011 CrysAlis171 .NET)
(compiled May 16 2011,17:55:39)
;
_computing_structure_refinement 'SHELXL-97 (Sheldrick, 2008)'
_diffrn_ambient_temperature 293(2)
_diffrn_detector_area_resol_mean 16.1340
_diffrn_measured_fraction_theta_full 0.998
_diffrn_measured_fraction_theta_max 0.873
_diffrn_measurement_device_type 'Xcalibur, Sapphire3'
_diffrn_measurement_method '\w scan'
_diffrn_radiation_monochromator graphite
_diffrn_radiation_source 'Enhance (Mo) X-ray Source'
_diffrn_radiation_type 'Mo K\a'
_diffrn_radiation_wavelength 0.7107
_diffrn_reflns_av_R_equivalents 0.0610
_diffrn_reflns_av_sigmaI/netI 0.0602
_diffrn_reflns_limit_h_max 18
_diffrn_reflns_limit_h_min -14
_diffrn_reflns_limit_k_max 21
_diffrn_reflns_limit_k_min -19
_diffrn_reflns_limit_l_max 14
_diffrn_reflns_limit_l_min -13
_diffrn_reflns_number 7363
_diffrn_reflns_theta_full 25.00
_diffrn_reflns_theta_max 29.30
_diffrn_reflns_theta_min 2.77
_exptl_absorpt_coefficient_mu 0.566
_exptl_absorpt_correction_T_max 1.00000
_exptl_absorpt_correction_T_min 0.76684
_exptl_absorpt_correction_type multi-scan
_exptl_absorpt_process_details
;
CrysAlisPro, Agilent Technologies,
Version 1.171.35.11 (release 16-05-2011 CrysAlis171 .NET)
(compiled May 16 2011,17:55:39)
Empirical absorption correction using spherical harmonics,
 implemented in SCALE3 ABSPACK scaling algorithm.
;
_exptl_crystal_colour 'light pink'
_exptl_crystal_density_diffrn 1.754
_exptl_crystal_density_method 'not measured'
_exptl_crystal_description prism
_exptl_crystal_F_000 1056
_exptl_crystal_size_max 0.03
_exptl_crystal_size_mid 0.01
_exptl_crystal_size_min 0.01
_refine_diff_density_max 0.868
_refine_diff_density_min -1.299
_refine_diff_density_rms 0.077
_refine_ls_extinction_method none
_refine_ls_goodness_of_fit_ref 0.924
_refine_ls_hydrogen_treatment mixed
_refine_ls_matrix_type full
_refine_ls_number_parameters 178
_refine_ls_number_reflns 2407
_refine_ls_number_restraints 0
_refine_ls_restrained_S_all 0.924
_refine_ls_R_factor_all 0.0799
_refine_ls_R_factor_gt 0.0552
_refine_ls_shift/su_max 0.000
_refine_ls_shift/su_mean 0.000
_refine_ls_structure_factor_coef Fsqd
_refine_ls_weighting_details 'calc w=1/[\s^2^(Fo^2^)+(0.0816P)^2^+4.3100P] where P=(Fo^2^+2Fc^2^)/3'
_refine_ls_weighting_scheme calc
_refine_ls_wR_factor_gt 0.1382
_refine_ls_wR_factor_ref 0.1649
_reflns_number_gt 1772
_reflns_number_total 2407
_reflns_threshold_expression >2\s(I)
_cod_data_source_file c3ce40938d.txt
_cod_data_source_block ba2_k_formii_4
_cod_depositor_comments
;
The following automatic conversions were performed:

'_symmetry_cell_setting' value 'Monoclinic' changed to 'monoclinic'
according to /home/saulius/struct/CIF-dictionaries/cif_core.dic
dictionary named 'cif_core.dic' version 2.4.2 from 2011-04-26.

Automatic conversion script
Id: cif_fix_values 1891 2012-01-12 08:04:46Z andrius 
;
_cod_original_sg_symbol_H-M C2/m
_cod_database_code 7210920

loop_
_symmetry_equiv_pos_as_xyz
'x, y, z'
'-x, y, -z'
'x+1/2, y+1/2, z'
'-x+1/2, y+1/2, -z'
'-x, -y, -z'
'x, -y, z'
'-x+1/2, -y+1/2, -z'
'x+1/2, -y+1/2, z'

loop_
_atom_site_label
_atom_site_type_symbol
_atom_site_fract_x
_atom_site_fract_y
_atom_site_fract_z
_atom_site_U_iso_or_equiv
_atom_site_adp_type
_atom_site_occupancy
_atom_site_symmetry_multiplicity
_atom_site_calc_flag
_atom_site_refinement_flags
K1 K 0.02894(8) 0.0000 0.36834(10) 0.0338(3) Uani 1 2 d S
K2 K -0.32529(10) 0.0000 0.14065(16) 0.0684(5) Uani 1 2 d S
O8 O -0.1623(3) 0.0000 0.0442(4) 0.0519(9) Uani 1 2 d S
O7 O -0.4487(5) 0.0000 -0.1902(7) 0.102(2) Uani 1 2 d S
O9 O 0.2701(4) 0.0000 0.5496(7) 0.0715(13) Uani 1 2 d S
H130 H 0.050(3) 0.2874(19) 0.207(4) 0.034(8) Uiso 1 1 d .
H900 H 0.313(4) 0.037(3) 0.562(6) 0.090(17) Uiso 1 1 d .
H300 H -0.109(3) 0.202(2) 0.544(4) 0.037(9) Uiso 1 1 d .
H100 H -0.207(3) 0.206(2) 0.131(4) 0.045(10) Uiso 1 1 d .
H800 H -0.210(4) -0.046(3) -0.007(6) 0.090(16) Uiso 1 1 d .
H700 H -0.474(10) -0.055(5) -0.240(14) 0.29(6) Uiso 1 1 d .
O6 O -0.2339(3) 0.34844(13) 0.0706(3) 0.0520(7) Uani 1 1 d .
O4 O -0.1089(2) 0.34729(12) 0.5950(2) 0.0390(5) Uani 1 1 d .
O2 O -0.14262(19) 0.10998(12) 0.3473(2) 0.0364(5) Uani 1 1 d .
N3 N -0.1295(2) 0.23062(14) 0.4646(3) 0.0303(5) Uani 1 1 d .
N1 N -0.1882(2) 0.23070(14) 0.2113(3) 0.0308(5) Uani 1 1 d .
C2 C -0.1530(2) 0.18582(17) 0.3413(3) 0.0264(5) Uani 1 1 d .
C5 C -0.1707(3) 0.35828(18) 0.3330(3) 0.0349(7) Uani 1 1 d .
H5 H -0.1756 0.4156 0.3303 0.042 Uiso 1 1 calc R
C4 C -0.1352(2) 0.31602(17) 0.4696(3) 0.0288(6) Uani 1 1 d .
C6 C -0.1990(3) 0.31625(16) 0.2005(3) 0.0316(6) Uani 1 1 d .
O14 O 0.0560(2) 0.14119(12) 0.2584(2) 0.0405(5) Uani 1 1 d .
O12 O 0.0000 0.37773(17) 0.0000 0.0399(7) Uani 1 2 d S
N13 N 0.0315(2) 0.25875(14) 0.1304(3) 0.0318(5) Uani 1 1 d .
C14 C 0.0315(2) 0.17502(16) 0.1400(3) 0.0293(6) Uani 1 1 d .
C12 C 0.0000 0.3031(2) 0.0000 0.0275(8) Uani 1 2 d S
C15 C 0.0000 0.1263(2) 0.0000 0.0304(8) Uani 1 2 d S
H15A H -0.0683 0.0908 -0.0412 0.036 Uiso 0.50 1 calc PR
H15B H 0.0683 0.0908 0.0412 0.036 Uiso 0.50 1 calc PR

loop_
_atom_site_aniso_label
_atom_site_aniso_U_11
_atom_site_aniso_U_22
_atom_site_aniso_U_33
_atom_site_aniso_U_23
_atom_site_aniso_U_13
_atom_site_aniso_U_12
K1 0.0455(5) 0.0251(4) 0.0306(5) 0.000 0.0252(4) 0.000
K2 0.0406(6) 0.0317(6) 0.0612(8) 0.000 0.0032(5) 0.000
O8 0.050(2) 0.0304(17) 0.0413(19) 0.000 0.0157(16) 0.000
O7 0.082(3) 0.054(3) 0.078(3) 0.000 0.013(3) 0.000
O9 0.063(3) 0.040(2) 0.120(4) 0.000 0.064(3) 0.000
O6 0.0972(19) 0.0298(11) 0.0294(12) 0.0086(9) 0.0421(14) 0.0149(11)
O4 0.0611(14) 0.0312(11) 0.0274(11) -0.0002(8) 0.0305(11) 0.0067(9)
O2 0.0527(12) 0.0218(10) 0.0323(11) 0.0008(8) 0.0271(10) 0.0011(8)
N3 0.0431(13) 0.0254(12) 0.0220(12) 0.0032(9) 0.0214(11) 0.0026(9)
N1 0.0464(14) 0.0226(12) 0.0209(12) 0.0001(9) 0.0212(11) 0.0045(10)
C2 0.0299(12) 0.0259(13) 0.0193(13) 0.0006(9) 0.0144(11) -0.0001(10)
C5 0.0559(18) 0.0227(13) 0.0269(15) 0.0026(10) 0.0277(15) 0.0055(12)
C4 0.0344(13) 0.0290(14) 0.0229(13) -0.0018(10) 0.0189(12) 0.0026(11)
C6 0.0440(15) 0.0242(13) 0.0245(14) 0.0047(10) 0.0218(13) 0.0056(11)
O14 0.0665(14) 0.0314(11) 0.0290(11) 0.0009(8) 0.0339(11) -0.0040(10)
O12 0.0609(19) 0.0242(14) 0.0338(16) 0.000 0.0309(16) 0.000
N13 0.0483(14) 0.0253(12) 0.0244(12) -0.0021(9) 0.0252(12) -0.0011(10)
C14 0.0381(14) 0.0280(14) 0.0244(13) -0.0006(10) 0.0217(12) -0.0025(11)
C12 0.0331(18) 0.0264(18) 0.0232(18) 0.000 0.0187(16) 0.000
C15 0.045(2) 0.0242(18) 0.0257(19) 0.000 0.0247(18) 0.000

loop_
_atom_type_symbol
_atom_type_description
_atom_type_scat_dispersion_real
_atom_type_scat_dispersion_imag
_atom_type_scat_source
C C 0.0033 0.0016 'International Tables Vol C Tables 4.2.6.8 and 6.1.1.4'
H H 0.0000 0.0000 'International Tables Vol C Tables 4.2.6.8 and 6.1.1.4'
K K 0.2009 0.2494 'International Tables Vol C Tables 4.2.6.8 and 6.1.1.4'
N N 0.0061 0.0033 'International Tables Vol C Tables 4.2.6.8 and 6.1.1.4'
O O 0.0106 0.0060 'International Tables Vol C Tables 4.2.6.8 and 6.1.1.4'

loop_
_geom_angle_atom_site_label_1
_geom_angle_atom_site_label_2
_geom_angle_atom_site_label_3
_geom_angle
_geom_angle_site_symmetry_1
_geom_angle_site_symmetry_3
O9 K1 O8 133.60(16) . .
O9 K1 O14 79.60(9) . 6
O8 K1 O14 75.56(7) . 6
O9 K1 O14 79.60(9) . .
O8 K1 O14 75.56(7) . .
O14 K1 O14 113.67(9) 6 .
O9 K1 O2 70.86(11) . 2_556
O8 K1 O2 138.89(6) . 2_556
O14 K1 O2 145.15(7) 6 2_556
O14 K1 O2 79.22(6) . 2_556
O9 K1 O2 70.86(11) . 5_556
O8 K1 O2 138.89(6) . 5_556
O14 K1 O2 79.22(6) 6 5_556
O14 K1 O2 145.15(7) . 5_556
O2 K1 O2 74.02(9) 2_556 5_556
O9 K1 O2 134.14(8) . 6
O8 K1 O2 78.74(9) . 6
O14 K1 O2 80.02(6) 6 6
O14 K1 O2 146.24(7) . 6
O2 K1 O2 107.64(6) 2_556 6
O2 K1 O2 65.20(9) 5_556 6
O9 K1 O2 134.14(8) . .
O8 K1 O2 78.74(9) . .
O14 K1 O2 146.24(7) 6 .
O14 K1 O2 80.02(6) . .
O2 K1 O2 65.20(9) 2_556 .
O2 K1 O2 107.64(6) 5_556 .
O2 K1 O2 73.75(8) 6 .
O9 K1 K1 108.26(13) . 5_556
O8 K1 K1 118.13(10) . 5_556
O14 K1 K1 123.16(5) 6 5_556
O14 K1 K1 123.16(5) . 5_556
O2 K1 K1 53.94(5) 2_556 5_556
O2 K1 K1 53.94(5) 5_556 5_556
O2 K1 K1 53.70(5) 6 5_556
O2 K1 K1 53.70(5) . 5_556
O9 K1 K2 174.03(12) . .
O8 K1 K2 52.36(10) . .
O14 K1 K2 103.49(6) 6 .
O14 K1 K2 103.49(6) . .
O2 K1 K2 104.50(7) 2_556 .
O2 K1 K2 104.50(7) 5_556 .
O2 K1 K2 42.82(4) 6 .
O2 K1 K2 42.82(4) . .
K1 K1 K2 65.77(6) 5_556 .
O9 K1 K2 45.06(13) . 5_556
O8 K1 K2 178.66(10) . 5_556
O14 K1 K2 103.77(5) 6 5_556
O14 K1 K2 103.77(5) . 5_556
O2 K1 K2 41.67(5) 2_556 5_556
O2 K1 K2 41.67(5) 5_556 5_556
O2 K1 K2 102.32(6) 6 5_556
O2 K1 K2 102.32(6) . 5_556
K1 K1 K2 63.21(5) 5_556 5_556
K2 K1 K2 128.98(6) . 5_556
O2 K2 O2 81.42(10) . 6
O2 K2 O12 165.82(8) . 3_445
O2 K2 O12 92.05(8) 6 3_445
O2 K2 O12 92.05(8) . 7_455
O2 K2 O12 165.82(8) 6 7_455
O12 K2 O12 91.42(10) 3_445 7_455
O2 K2 O7 121.02(12) . .
O2 K2 O7 121.02(12) 6 .
O12 K2 O7 73.11(11) 3_445 .
O12 K2 O7 73.11(11) 7_455 .
O2 K2 O9 70.93(9) . 5_556
O2 K2 O9 70.93(9) 6 5_556
O12 K2 O9 95.07(8) 3_445 5_556
O12 K2 O9 95.07(8) 7_455 5_556
O7 K2 O9 162.69(17) . 5_556
O2 K2 O8 74.42(7) . .
O2 K2 O8 74.42(7) 6 .
O12 K2 O8 116.07(6) 3_445 .
O12 K2 O8 116.07(6) 7_455 .
O7 K2 O8 63.59(16) . .
O9 K2 O8 133.72(12) 5_556 .
O2 K2 K2 136.04(6) . 5_455
O2 K2 K2 136.04(6) 6 5_455
O12 K2 K2 45.71(5) 3_445 5_455
O12 K2 K2 45.71(5) 7_455 5_455
O7 K2 K2 65.42(16) . 5_455
O9 K2 K2 97.28(12) 5_556 5_455
O8 K2 K2 129.01(9) . 5_455
O2 K2 K1 47.62(6) . .
O2 K2 K1 47.62(6) 6 .
O12 K2 K1 133.61(5) 3_445 .
O12 K2 K1 133.61(5) 7_455 .
O7 K2 K1 105.61(16) . .
O9 K2 K1 91.69(11) 5_556 .
O8 K2 K1 42.02(7) . .
K2 K2 K1 171.03(7) 5_455 .
O2 K2 K1 46.09(6) . 5_556
O2 K2 K1 46.09(6) 6 5_556
O12 K2 K1 121.23(6) 3_445 5_556
O12 K2 K1 121.23(6) 7_455 5_556
O7 K2 K1 156.64(15) . 5_556
O9 K2 K1 40.67(9) 5_556 5_556
O8 K2 K1 93.05(8) . 5_556
K2 K2 K1 137.94(8) 5_455 5_556
K1 K2 K1 51.02(6) . 5_556
K1 O8 K2 85.61(12) . .
K1 O9 K2 94.27(15) . 5_556
C2 O2 K2 125.86(17) . .
C2 O2 K1 128.22(16) . 5_556
K2 O2 K1 92.24(8) . 5_556
C2 O2 K1 132.11(18) . .
K2 O2 K1 89.56(7) . .
K1 O2 K1 72.36(6) 5_556 .
C2 N3 C4 126.0(2) . .
C2 N1 C6 124.4(2) . .
O2 C2 N1 122.4(2) . .
O2 C2 N3 122.5(2) . .
N1 C2 N3 115.0(2) . .
C6 C5 C4 121.2(3) . .
O4 C4 N3 117.4(2) . .
O4 C4 C5 126.7(3) . .
N3 C4 C5 115.9(2) . .
O6 C6 N1 116.5(2) . .
O6 C6 C5 126.1(3) . .
N1 C6 C5 117.4(2) . .
C14 O14 K1 144.67(19) . .
C12 O12 K2 135.71(5) . 3
C12 O12 K2 135.71(5) . 7_455
K2 O12 K2 88.58(10) 3 7_455
C14 N13 C12 125.7(2) . .
O14 C14 N13 121.0(2) . .
O14 C14 C15 121.5(2) . .
N13 C14 C15 117.6(2) . .
O12 C12 N13 121.51(16) . 2
O12 C12 N13 121.51(16) . .
N13 C12 N13 117.0(3) 2 .
C14 C15 C14 116.3(3) . 2

loop_
_geom_bond_atom_site_label_1
_geom_bond_atom_site_label_2
_geom_bond_distance
_geom_bond_site_symmetry_2
K1 O9 2.681(5) .
K1 O8 2.697(4) .
K1 O14 2.731(2) 6
K1 O14 2.731(2) .
K1 O2 2.958(2) 2_556
K1 O2 2.958(2) 5_556
K1 O2 2.967(2) 6
K1 O2 2.967(2) .
K1 K1 3.498(2) 5_556
K1 K2 4.017(3) .
K1 K2 4.103(4) 5_556
K2 O2 2.730(3) .
K2 O2 2.730(3) 6
K2 O12 2.765(2) 3_445
K2 O12 2.765(2) 7_455
K2 O7 2.773(7) .
K2 O9 2.912(6) 5_556
K2 O8 3.190(5) .
K2 K2 3.862(4) 5_455
K2 K1 4.103(4) 5_556
O9 K2 2.912(6) 5_556
O6 C6 1.260(3) .
O4 C4 1.258(3) .
O2 C2 1.234(3) .
O2 K1 2.958(2) 5_556
N3 C2 1.358(3) .
N3 C4 1.388(3) .
N1 C2 1.357(3) .
N1 C6 1.390(3) .
C5 C6 1.391(4) .
C5 C4 1.392(4) .
O14 C14 1.220(3) .
O12 C12 1.208(5) .
O12 K2 2.765(2) 3
O12 K2 2.765(2) 7_455
N13 C14 1.360(3) .
N13 C12 1.374(3) .
C14 C15 1.497(3) .
C12 N13 1.374(3) 2
C15 C14 1.497(3) 2
